data_1521013
loop_
_publ_author_name
'Fir, B.A.'
'Schrobilgen, G.J.D.'
'Gerken, M.'
'Pointner, B.E.'
'Mercier, H.P.A.'
'Dixon, D.A.'

_publ_section_title
;
 An X-ray crystallographic study of (Xe2 F3) (Sb F6) and dimorphism in
 (Xe2 F3) (As F6): and a density functional theory study of the (Xe2
 F3)(+) cation
;
_journal_name_full 'Journal of Fluorine Chemistry'
_journal_page_first 159
_journal_page_last 167
_journal_volume 105
_journal_year 2000
_chemical_formula_sum 'As F9 Xe2'
_chemical_name_systematic '(Xe2 F3) (As F6)'
_space_group_IT_number 15
_symmetry_space_group_name_Hall '-C 2yc'
_symmetry_space_group_name_H-M 'C 1 2/c 1'
_cell_angle_alpha 90
_cell_angle_beta 126.592
_cell_angle_gamma 90
_cell_formula_units_Z 12
_cell_length_a 25.756
_cell_length_b 8.556
_cell_length_c 15.356
_cell_volume 2716.997
_citation_journal_id_ASTM JFLCAR
_cod_data_source_file Fir_JFLCAR_2000_1531.cif
_cod_data_source_block As1F9Xe2
_cod_original_formula_sum 'As1 F9 Xe2'
_cod_database_code 1521013

loop_
_symmetry_equiv_pos_as_xyz
x,y,z
-x,y,-z+1/2
-x,-y,-z
x,-y,z-1/2
x+1/2,y+1/2,z
-x+1/2,y+1/2,-z+1/2
-x+1/2,-y+1/2,-z
x+1/2,-y+1/2,z-1/2

loop_
_atom_site_label
_atom_site_type_symbol
_atom_site_fract_x
_atom_site_fract_y
_atom_site_fract_z
_atom_site_occupancy
_atom_site_U_iso_or_equiv
F12 F-1 0.2325 0.0535 0.4857 0.5 0.0
F6 F-1 0.8986 0.0753 0.527 1 0.0
As1 As+5 -0.0854 0.2388 0.4846 1 0.0
F17 F-1 0.1858 0.3722 0.4168 0.5 0.0
As2 As+5 0.25 0.25 0.5 1 0.0
F8 F-1 -0.0696 0.4047 0.4405 1 0.0
F4 F-1 0.1623 0.3273 0.7969 1 0.0
F15 F-1 0.1968 0.1064 0.4815 0.5 0.0
Xe3 Xe+2 0.2221 0.4606 0.7698 1 0.0
Xe1 Xe+2 0.0572 0.2974 0.4183 1 0.0
F13 F-1 0.2808 0.2294 0.4249 0.5 0.0
F14 F-1 0.1736 0.284 0.3807 0.5 0.0
F7 F-1 0.8519 0.3351 0.4688 1 0.0
F5 F-1 0.2736 0.586 0.7454 1 0.0
F1 F-1 0 0.3657 0.25 1 0.0
F10 F-1 0.8644 0.1763 0.3527 1 0.0
F3 F-1 0.0589 -0.062 0.7494 1 0.0
F9 F-1 -0.0222 0.1485 0.4986 1 0.0
Xe2 Xe+2 0.109 0.1184 0.7712 1 0.0
F11 F-1 -0.0368 0.3042 0.6159 1 0.0
F16 F-1 0.2432 0.1918 0.3884 0.5 0.0
F2 F-1 0.1087 0.2455 0.5705 1 0.0
